data_7062721
loop_
_publ_author_name
'Aguilar, E. Contreras'
'Cogollo, E. Espitia'
'Echeverr\'ia, G. A.'
'Piro, O. E.'
'Jios, J. L.'
'Ulic, S. E.'
'Molina, R. D. I.'
'Arena, M. E.'

_publ_section_title
;
 Isosteric O/S exchange in carbonyl(thio)ureides: molecular interactions,
 structure, and bioactivity assays
;
_journal_issue 39
_journal_name_full 'New Journal of Chemistry'
_journal_page_first 18341
_journal_page_last 18353
_journal_paper_doi 10.1039/D3NJ02529B
_journal_volume 47
_journal_year 2023
_chemical_formula_sum 'C13 H18 N2 O2 S'
_chemical_formula_weight 266.35
_chemical_name_systematic N-(butylcarbamothioyl)-4-methoxybenzamide
_space_group_crystal_system monoclinic
_space_group_IT_number 14
_space_group_name_Hall '-P 2ybc'
_space_group_name_H-M_alt 'P 1 21/c 1'
_atom_sites_solution_hydrogens difmap
_atom_sites_solution_primary dual
_atom_sites_solution_secondary difmap
_audit_creation_method SHELXL-2014/7
_audit_update_record
;
2018-10-13 deposited with the CCDC.	2023-09-18 downloaded from the CCDC.
;
_cell_angle_alpha 90
_cell_angle_beta 98.122(5)
_cell_angle_gamma 90
_cell_formula_units_Z 4
_cell_length_a 6.3789(3)
_cell_length_b 23.7392(13)
_cell_length_c 9.2761(5)
_cell_measurement_reflns_used 1177
_cell_measurement_temperature 297(2)
_cell_measurement_theta_max 25.2910
_cell_measurement_theta_min 4.0270
_cell_volume 1390.59(13)
_computing_cell_refinement 'CrysAlisPro 1.171.38.41 (Rigaku OD, 2015)'
_computing_data_collection 'CrysAlisPro 1.171.38.41 (Rigaku OD, 2015)'
_computing_data_reduction 'CrysAlisPro 1.171.38.41 (Rigaku OD, 2015)'
_computing_molecular_graphics 'ORTEP-3 (Farrugia, 1997)'
_computing_publication_material 'SHELXL-2014/7 (Sheldrick, 2014)'
_computing_structure_refinement 'SHELXL-2014/7 (Sheldrick, 2014)'
_computing_structure_solution 'SHELXT (Sheldrick, 2015)'
_diffrn_ambient_temperature 297(2)
_diffrn_detector 'CCD plate'
_diffrn_detector_area_resol_mean 16.0604
_diffrn_detector_type Eos
_diffrn_measured_fraction_theta_full 0.999
_diffrn_measured_fraction_theta_max 0.831
_diffrn_measurement_device 'four-circle diffractometer'
_diffrn_measurement_device_type 'Xcalibur, Eos, Gemini'
_diffrn_radiation_monochromator graphite
_diffrn_radiation_probe x-ray
_diffrn_radiation_type 'Mo K\a'
_diffrn_radiation_wavelength 0.71073
_diffrn_reflns_av_R_equivalents 0.0362
_diffrn_reflns_av_unetI/netI 0.0563
_diffrn_reflns_Laue_measured_fraction_full 0.999
_diffrn_reflns_Laue_measured_fraction_max 0.831
_diffrn_reflns_limit_h_max 8
_diffrn_reflns_limit_h_min -8
_diffrn_reflns_limit_k_max 30
_diffrn_reflns_limit_k_min -13
_diffrn_reflns_limit_l_max 10
_diffrn_reflns_limit_l_min -12
_diffrn_reflns_number 5746
_diffrn_reflns_point_group_measured_fraction_full 0.999
_diffrn_reflns_point_group_measured_fraction_max 0.831
_diffrn_reflns_theta_full 25.242
_diffrn_reflns_theta_max 28.752
_diffrn_reflns_theta_min 3.226
_diffrn_source 'fine-focus sealed X-ray tube'
_diffrn_source_type 'Enhance (Mo) X-ray Source'
_exptl_absorpt_coefficient_mu 0.229
_exptl_absorpt_correction_T_max 1.00000
_exptl_absorpt_correction_T_min 0.94195
_exptl_absorpt_correction_type multi-scan
_exptl_absorpt_process_details
;
CrysAlisPro 1.171.38.41 (Rigaku Oxford Diffraction, 2015)
Empirical absorption correction using spherical harmonics,
 implemented in SCALE3 ABSPACK scaling algorithm.
;
_exptl_crystal_colour colorless
_exptl_crystal_density_diffrn 1.272
_exptl_crystal_description prism
_exptl_crystal_F_000 568
_exptl_crystal_recrystallization_method 'Re-crystallisation from solvent: Ethanol'
_exptl_crystal_size_max 0.324
_exptl_crystal_size_mid 0.078
_exptl_crystal_size_min 0.061
_refine_diff_density_max 0.161
_refine_diff_density_min -0.239
_refine_diff_density_rms 0.045
_refine_ls_extinction_method none
_refine_ls_goodness_of_fit_ref 1.027
_refine_ls_hydrogen_treatment refall
_refine_ls_matrix_type full
_refine_ls_number_parameters 235
_refine_ls_number_reflns 3009
_refine_ls_number_restraints 0
_refine_ls_restrained_S_all 1.027
_refine_ls_R_factor_all 0.0937
_refine_ls_R_factor_gt 0.0515
_refine_ls_shift/su_max 0.002
_refine_ls_shift/su_mean 0.000
_refine_ls_structure_factor_coef Fsqd
_refine_ls_weighting_details 'w=1/[\s^2^(Fo^2^)+(0.0507P)^2^] where P=(Fo^2^+2Fc^2^)/3'
_refine_ls_weighting_scheme calc
_refine_ls_wR_factor_gt 0.1021
_refine_ls_wR_factor_ref 0.1205
_reflns_Friedel_coverage 0.000
_reflns_number_gt 1932
_reflns_number_total 3009
_reflns_threshold_expression 'I > 2\s(I)'
_cod_data_source_file d3nj02529b2.cif
_cod_data_source_block shelx
_cod_depositor_comments 'Adding full bibliography for 7062721--7062722.cif.'
_cod_original_sg_symbol_H-M 'P 21/c'
_cod_database_code 7062721
_shelx_shelxl_version_number 2014/7
_shelx_space_group_comment
;
The symmetry employed for this shelxl refinement is uniquely defined
by the following loop, which should always be used as a source of
symmetry information in preference to the above space-group names.
They are only intended as comments.
;
_shelx_estimated_absorpt_t_min 0.929
_shelx_estimated_absorpt_t_max 0.986
_oxdiff_exptl_absorpt_empirical_full_min 0.919
_oxdiff_exptl_absorpt_empirical_full_max 1.055
_oxdiff_exptl_absorpt_empirical_details
;
Empirical correction (ABSPACK) includes:
- Absorption correction using spherical harmonics
- Frame scaling
;

loop_
_space_group_symop_operation_xyz
'x, y, z'
'-x, y+1/2, -z+1/2'
'-x, -y, -z'
'x, -y-1/2, z-1/2'

loop_
_atom_site_label
_atom_site_type_symbol
_atom_site_fract_x
_atom_site_fract_y
_atom_site_fract_z
_atom_site_U_iso_or_equiv
_atom_site_adp_type
_atom_site_occupancy
_atom_site_site_symmetry_order
_atom_site_calc_flag
_atom_site_refinement_flags_posn
_atom_site_refinement_flags_adp
_atom_site_refinement_flags_occupancy
_atom_site_disorder_assembly
_atom_site_disorder_group
C1 C -0.2264(3) 0.33508(10) 0.5560(2) 0.0458(6) Uani 1 1 d . . . . .
C2 C -0.1679(3) 0.39064(10) 0.5446(3) 0.0454(6) Uani 1 1 d . . . . .
C3 C 0.0002(3) 0.40472(10) 0.4742(2) 0.0422(5) Uani 1 1 d . . . . .
C4 C 0.1141(3) 0.36323(9) 0.4136(2) 0.0388(5) Uani 1 1 d . . . . .
C5 C 0.0524(3) 0.30791(10) 0.4251(3) 0.0500(6) Uani 1 1 d . . . . .
C6 C -0.1155(4) 0.29343(11) 0.4959(3) 0.0539(6) Uani 1 1 d . . . . .
C7 C -0.4602(5) 0.26971(14) 0.6465(5) 0.0732(9) Uani 1 1 d . . . . .
C8 C 0.2922(3) 0.37499(10) 0.3314(2) 0.0419(5) Uani 1 1 d . . . . .
C9 C 0.5283(3) 0.45184(10) 0.2670(2) 0.0406(5) Uani 1 1 d . . . . .
C10 C 0.7650(4) 0.43660(12) 0.0842(3) 0.0526(7) Uani 1 1 d . . . . .
C11 C 0.8586(4) 0.38630(11) 0.0176(3) 0.0480(6) Uani 1 1 d . . . . .
C12 C 1.0431(4) 0.40325(12) -0.0612(3) 0.0538(6) Uani 1 1 d . . . . .
C13 C 1.1563(5) 0.35335(14) -0.1155(4) 0.0632(8) Uani 1 1 d . . . . .
N1 N 0.3773(3) 0.42801(9) 0.3434(2) 0.0441(5) Uani 1 1 d . . . . .
N2 N 0.6034(3) 0.41909(9) 0.1714(2) 0.0483(5) Uani 1 1 d . . . . .
O1 O -0.3943(2) 0.32594(8) 0.62877(19) 0.0635(5) Uani 1 1 d . . . . .
O2 O 0.3581(2) 0.33915(7) 0.25431(18) 0.0581(5) Uani 1 1 d . . . . .
S S 0.60031(9) 0.51858(3) 0.29942(7) 0.0551(2) Uani 1 1 d . . . . .
H1N H 0.347(3) 0.4487(10) 0.404(2) 0.041(7) Uiso 1 1 d . . . . .
H2 H -0.243(3) 0.4178(11) 0.585(2) 0.063(7) Uiso 1 1 d . . . . .
H2N H 0.555(4) 0.3866(11) 0.167(3) 0.056(8) Uiso 1 1 d . . . . .
H3 H 0.032(3) 0.4431(10) 0.468(2) 0.040(6) Uiso 1 1 d . . . . .
H5 H 0.122(3) 0.2793(11) 0.380(3) 0.063(7) Uiso 1 1 d . . . . .
H6 H -0.150(3) 0.2570(10) 0.505(2) 0.051(6) Uiso 1 1 d . . . . .
H7A H -0.499(4) 0.2523(13) 0.553(3) 0.089(11) Uiso 1 1 d . . . . .
H7B H -0.584(4) 0.2737(13) 0.696(3) 0.089(9) Uiso 1 1 d . . . . .
H7C H -0.344(4) 0.2475(13) 0.699(3) 0.091(10) Uiso 1 1 d . . . . .
H10A H 0.878(4) 0.4582(13) 0.150(3) 0.088(9) Uiso 1 1 d . . . . .
H10B H 0.707(3) 0.4616(11) 0.018(3) 0.059(8) Uiso 1 1 d . . . . .
H11A H 0.906(3) 0.3594(10) 0.088(3) 0.053(7) Uiso 1 1 d . . . . .
H11B H 0.756(3) 0.3653(10) -0.053(3) 0.058(7) Uiso 1 1 d . . . . .
H12A H 0.992(3) 0.4294(11) -0.137(3) 0.056(7) Uiso 1 1 d . . . . .
H12B H 1.143(4) 0.4274(12) 0.003(3) 0.071(8) Uiso 1 1 d . . . . .
H13A H 1.220(4) 0.3301(12) -0.040(3) 0.065(8) Uiso 1 1 d . . . . .
H13B H 1.067(4) 0.3311(13) -0.181(3) 0.081(10) Uiso 1 1 d . . . . .
H13C H 1.272(5) 0.3641(13) -0.164(3) 0.097(10) Uiso 1 1 d . . . . .

loop_
_atom_site_aniso_label
_atom_site_aniso_U_11
_atom_site_aniso_U_22
_atom_site_aniso_U_33
_atom_site_aniso_U_23
_atom_site_aniso_U_13
_atom_site_aniso_U_12
C1 0.0375(11) 0.0485(15) 0.0508(13) 0.0030(12) 0.0043(10) -0.0042(10)
C2 0.0394(11) 0.0419(14) 0.0555(14) -0.0039(12) 0.0088(10) 0.0024(10)
C3 0.0389(11) 0.0352(13) 0.0526(14) -0.0020(12) 0.0069(10) -0.0024(10)
C4 0.0360(10) 0.0381(13) 0.0417(12) -0.0036(10) 0.0035(9) -0.0004(9)
C5 0.0497(13) 0.0375(14) 0.0646(16) -0.0050(12) 0.0138(12) -0.0003(10)
C6 0.0566(14) 0.0359(14) 0.0695(17) 0.0025(13) 0.0099(12) -0.0085(11)
C7 0.0626(18) 0.064(2) 0.097(3) 0.017(2) 0.0258(19) -0.0113(16)
C8 0.0407(11) 0.0383(13) 0.0465(12) -0.0061(11) 0.0055(10) -0.0005(10)
C9 0.0384(11) 0.0429(13) 0.0411(12) -0.0031(11) 0.0077(9) 0.0000(9)
C10 0.0618(16) 0.0493(17) 0.0514(15) -0.0007(14) 0.0243(13) 0.0004(13)
C11 0.0541(13) 0.0465(15) 0.0455(14) -0.0036(13) 0.0146(12) -0.0024(12)
C12 0.0619(15) 0.0509(16) 0.0531(15) 0.0019(14) 0.0232(13) 0.0044(13)
C13 0.0683(18) 0.064(2) 0.0618(19) -0.0018(17) 0.0232(17) 0.0113(16)
N1 0.0455(10) 0.0395(11) 0.0503(12) -0.0135(10) 0.0168(9) -0.0044(9)
N2 0.0513(11) 0.0460(13) 0.0513(12) -0.0104(11) 0.0201(9) -0.0073(10)
O1 0.0559(9) 0.0589(12) 0.0811(12) 0.0056(10) 0.0282(9) -0.0101(8)
O2 0.0632(10) 0.0443(10) 0.0724(11) -0.0192(9) 0.0289(9) -0.0074(8)
S 0.0705(4) 0.0397(4) 0.0606(4) -0.0065(3) 0.0283(3) -0.0082(3)

loop_
_atom_type_symbol
_atom_type_description
_atom_type_scat_dispersion_real
_atom_type_scat_dispersion_imag
_atom_type_scat_source
C C 0.0033 0.0016 'International Tables Vol C Tables 4.2.6.8 and 6.1.1.4'
H H 0.0000 0.0000 'International Tables Vol C Tables 4.2.6.8 and 6.1.1.4'
N N 0.0061 0.0033 'International Tables Vol C Tables 4.2.6.8 and 6.1.1.4'
O O 0.0106 0.0060 'International Tables Vol C Tables 4.2.6.8 and 6.1.1.4'
S S 0.1246 0.1234 'International Tables Vol C Tables 4.2.6.8 and 6.1.1.4'

loop_
_geom_angle_atom_site_label_1
_geom_angle_atom_site_label_2
_geom_angle_atom_site_label_3
_geom_angle
_geom_angle_site_symmetry_1
_geom_angle_site_symmetry_3
_geom_angle_publ_flag
O1 C1 C6 124.8(2) . . ?
O1 C1 C2 115.5(2) . . ?
C6 C1 C2 119.7(2) . . ?
C3 C2 C1 120.5(2) . . ?
C2 C3 C4 120.5(2) . . ?
C5 C4 C3 118.2(2) . . ?
C5 C4 C8 117.83(19) . . ?
C3 C4 C8 123.9(2) . . ?
C6 C5 C4 121.6(2) . . ?
C1 C6 C5 119.5(2) . . ?
O2 C8 N1 121.45(19) . . ?
O2 C8 C4 121.4(2) . . ?
N1 C8 C4 117.09(18) . . ?
N2 C9 N1 116.4(2) . . ?
N2 C9 S 124.42(17) . . ?
N1 C9 S 119.14(16) . . ?
N2 C10 C11 110.7(2) . . ?
C10 C11 C12 111.4(2) . . ?
C13 C12 C11 113.0(3) . . ?
C8 N1 C9 128.77(19) . . ?
C9 N2 C10 123.9(2) . . ?
C1 O1 C7 118.4(2) . . ?

loop_
_geom_bond_atom_site_label_1
_geom_bond_atom_site_label_2
_geom_bond_distance
_geom_bond_site_symmetry_2
_geom_bond_publ_flag
C1 O1 1.361(2) . ?
C1 C6 1.378(3) . ?
C1 C2 1.379(3) . ?
C2 C3 1.373(3) . ?
C3 C4 1.389(3) . ?
C4 C5 1.379(3) . ?
C4 C8 1.482(3) . ?
C5 C6 1.377(3) . ?
C7 O1 1.416(3) . ?
C8 O2 1.224(2) . ?
C8 N1 1.369(3) . ?
C9 N2 1.319(3) . ?
C9 N1 1.394(3) . ?
C9 S 1.665(2) . ?
C10 N2 1.458(3) . ?
C10 C11 1.506(3) . ?
C11 C12 1.525(3) . ?
C12 C13 1.510(4) . ?

loop_
_geom_hbond_atom_site_label_D
_geom_hbond_atom_site_label_H
_geom_hbond_atom_site_label_A
_geom_hbond_distance_DH
_geom_hbond_distance_HA
_geom_hbond_distance_DA
_geom_hbond_angle_DHA
_geom_hbond_site_symmetry_A
N1 H1N S 0.79(2) 2.84(2) 3.531(2) 148(2) 3_666
C2 H2 S 0.92(2) 3.05(2) 3.934(2) 162.5(19) 3_566
N2 H2N O2 0.83(2) 1.95(2) 2.642(3) 140(2) .

loop_
_geom_torsion_atom_site_label_1
_geom_torsion_atom_site_label_2
_geom_torsion_atom_site_label_3
_geom_torsion_atom_site_label_4
_geom_torsion
_geom_torsion_site_symmetry_1
_geom_torsion_site_symmetry_2
_geom_torsion_site_symmetry_3
_geom_torsion_site_symmetry_4
_geom_torsion_publ_flag
O1 C1 C2 C3 179.58(19) . . . . ?
C6 C1 C2 C3 -0.2(4) . . . . ?
C1 C2 C3 C4 0.0(3) . . . . ?
C2 C3 C4 C5 0.5(3) . . . . ?
C2 C3 C4 C8 177.69(19) . . . . ?
C3 C4 C5 C6 -0.8(3) . . . . ?
C8 C4 C5 C6 -178.1(2) . . . . ?
O1 C1 C6 C5 -179.8(2) . . . . ?
C2 C1 C6 C5 0.0(4) . . . . ?
C4 C5 C6 C1 0.6(4) . . . . ?
C5 C4 C8 O2 13.0(3) . . . . ?
C3 C4 C8 O2 -164.2(2) . . . . ?
C5 C4 C8 N1 -168.2(2) . . . . ?
C3 C4 C8 N1 14.7(3) . . . . ?
N2 C10 C11 C12 -174.2(2) . . . . ?
C10 C11 C12 C13 173.8(3) . . . . ?
O2 C8 N1 C9 6.3(3) . . . . ?
C4 C8 N1 C9 -172.52(19) . . . . ?
N2 C9 N1 C8 -1.2(3) . . . . ?
S C9 N1 C8 178.18(18) . . . . ?
N1 C9 N2 C10 -178.7(2) . . . . ?
S C9 N2 C10 2.0(3) . . . . ?
C11 C10 N2 C9 164.5(2) . . . . ?
C6 C1 O1 C7 0.8(4) . . . . ?
C2 C1 O1 C7 -179.0(3) . . . . ?
